data_1534818
loop_
_publ_author_name
'Lutz, H.D.'
'Nagel, R.'
'Mason, S.A.'
'Mueller, A.'
'Boegge, H.'
'Krickemeyer, E.'

_publ_section_title
;
 Single-crystal neutron structure analysis of (N H4)21 (H3 Mo57 V6 (N O)6
 O183 (H2 O)18) * 53(H2 O)
;
_journal_name_full 'Journal of Solid State Chemistry'
_journal_page_first 199
_journal_page_last 205
_journal_volume 165
_journal_year 2002
_chemical_formula_sum 'H229 Mo57 N27 O260 V6'
_chemical_name_systematic
;
(N H4)21 (H3 Mo57 V6 (N O)6 O183 (H2 O)18) (H2 O)53
;
_space_group_IT_number 194
_symmetry_space_group_name_Hall '-P 6c 2c'
_symmetry_space_group_name_H-M 'P 63/m m c'
_cell_angle_alpha 90
_cell_angle_beta 90
_cell_angle_gamma 120
_cell_formula_units_Z 2
_cell_length_a 23.5637
_cell_length_b 23.5637
_cell_length_c 26.9055
_cell_volume 12937.747
_citation_journal_id_ASTM JSSCBI
_cod_data_source_file Lutz_JSSCBI_2002_237.cif
_cod_data_source_block H229Mo57N27O260V6
_cod_original_cell_volume 12937.75
_cod_database_code 1534818

loop_
_symmetry_equiv_pos_as_xyz
x,y,z
x-y,x,z+1/2
-y,x-y,z
-x,-y,z+1/2
-x+y,-x,z
y,-x+y,z+1/2
-y,-x,-z+1/2
x-y,-y,-z
x,x-y,-z+1/2
y,x,-z
-x+y,y,-z+1/2
-x,-x+y,-z
-x,-y,-z
-x+y,-x,-z-1/2
y,-x+y,-z
x,y,-z-1/2
x-y,x,-z
-y,x-y,-z-1/2
y,x,z-1/2
-x+y,y,z
-x,-x+y,z-1/2
-y,-x,z
x-y,-y,z-1/2
x,x-y,z

loop_
_atom_site_label
_atom_site_type_symbol
_atom_site_fract_x
_atom_site_fract_y
_atom_site_fract_z
_atom_site_occupancy
_atom_site_U_iso_or_equiv
O35 O-2 0.558 0.558 0.5 0.5 0.0
H20 H+1 -0.1771 0.113 0.6096 0.5 0.0
Mo6 Mo+5 0.067 0.4622 0.75 1 0.0
Mo1 Mo+6 -0.0824 0.3241 0.6888 1 0.0
H12 H+1 -0.223 0.3518 0.75 1 0.0
O3 O-2 -0.1206 0.2785 0.75 1 0.0
N6 N-3 0.5486 0.65 0.4554 0.5 0.0
Mo2 Mo+5 0.0413 0.2579 0.69 1 0.0
H8 H+1 0.3177 0.5583 0.6581 0.5 0.0
O31 O-2 -0.2596 0.2596 0.7267 0.5 0.0
O20 O-2 0.2692 0.5384 0.6535 1 0.0
H32 H+1 -0.0872 0.011 0.638 1 0.0
H5 H+1 -0.0282 0.4859 0.702 1 0.0
N4 N-3 -0.1487 0.1487 0.7347 0.5 0.0
O13 O-2 0.1651 0.4304 0.6048 1 0.0
H28 H+1 0.611 0.761 0.477 0.5 0.0
H17 H+1 0.518 0.654 0.476 0.5 0.0
H19 H+1 0.581 0.649 0.476 0.5 0.0
O4 O-2 -0.1332 0.2637 0.6487 1 0.0
N3 N-3 -0.206 0.397 0.75 1 0.0
H21 H+1 -0.1377 0.1377 0.6674 1 0.0
H18 H+1 0.526 0.61 0.437 0.5 0.0
H23 H+1 -0.235 0.292 0.587 0.5 0.0
N2 N+2 0.1537 0.3074 0.5772 1 0.0
O27 O-2 0.0474 0.0948 0.7665 0.5 0.0
O36 O-2 -0.3333 0.3333 0.675 1 0.0
H27 H+1 -0.2974 0.236 0.75 0.5 0.0
H6 H+1 0.0242 0.5121 0.658 1 0.0
H14 H+1 0.0984 0.15 0.594 0.5 0.0
O23 O-2 0.4039 0.5961 0.6543 1 0.0
O30 O-2 -0.2218 0.347 0.5557 0.5 0.0
O19 O-2 0.017 0.5085 0.6993 1 0.0
Mo4 Mo+5 0.1779 0.3558 0.6302 1 0.0
H25 H+1 0.352 0.704 0.529 0.6667 0.0
O32 O-2 0.6468 0.7587 0.4587 0.5 0.0
O18 O-2 0.1286 0.5643 0.75 1 0.0
H1 H+1 -0.0748 0.4626 0.6312 1 0.0
O1 O-2 0.1369 0.2738 0.5414 1 0.0
H3 H+1 -0.056 0.5065 0.5891 1 0.0
Mo3 Mo+6 0.1827 0.3654 0.75 1 0.0
O21 O-2 0.2289 0.4578 0.512 1 0.0
Mo7 Mo+6 0.2481 0.4962 0.5678 1 0.0
H10 H+1 0.4169 0.5831 0.6853 1 0.0
O15 O-2 0.0435 0.3687 0.5573 1 0.0
N5 N-3 0.0633 0.1266 0.5784 0.5 0.0
O34 O-2 -0.0427 0.0427 0.6491 1 0.0
O8 O-2 0.034 0.2104 0.75 1 0.0
H16 H+1 0.568 0.686 0.434 0.5 0.0
O5 O-2 -0.0266 0.2674 0.6956 1 0.0
O24 O-2 0.4399 0.5601 0.5163 1 0.0
O7 O-2 -0.0129 0.3862 0.75 1 0.0
H29 H+1 0.622 0.7127 0.446 0.5 0.0
H34 H+1 -0.3333 0.3333 0.664 1 0.0
O33 O-2 -0.0825 0.0825 0.7239 0.5 0.0
O37 O-2 0.746 0.746 0.5 1 0.0
O22 O-2 0.3352 0.5511 0.5637 1 0.0
H30 H+1 -0.1001 0.1001 0.75 1 0.0
O14 O-2 0.2087 0.4174 0.6981 1 0.0
O9 O-2 0.0205 0.196 0.6479 1 0.0
H35 H+1 0.747 0.729 0.502 1 0.0
Mo5 Mo+6 0.0714 0.4068 0.6143 1 0.0
O12 O-2 0.092 0.3318 0.75 1 0.0
O17 O-2 0.1061 0.4529 0.6978 1 0.0
H9 H+1 0.3555 0.5766 0.6565 0.5 0.0
H22 H+1 0.077 0.1377 0.75 0.5 0.0
H26 H+1 -0.2406 0.2406 0.75 1 0.0
O16 O-2 0.0917 0.488 0.6017 1 0.0
N1 N-3 -0.0468 0.4766 0.6034 1 0.0
H2 H+1 -0.0044 0.4978 0.616 1 0.0
V1 V+4 0.4259 0.5741 0.571 1 0.0
H15 H+1 0.041 0.082 0.538 0.5 0.0
O11 O-2 0.0847 0.3364 0.6469 1 0.0
H13 H+1 -0.1858 0.1329 0.75 1 0.0
H24 H+1 -0.2315 0.2315 0.626 1 0.0
H11 H+1 -0.1732 0.4134 0.7253 1 0.0
O28 O-2 -0.2535 0.2535 0.6101 1 0.0
H31 H+1 -0.0351 0.111 0.733 0.25 0.0
O29 O-2 0.3333 0.6667 0.5056 1 0.0
O10 O-2 0.144 0.288 0.6872 1 0.0
O25 O-2 0 0 0.788 0.5 0.0
O26 O-2 -0.1363 0.1363 0.6311 1 0.0
O6 O-2 -0.0072 0.3738 0.647 1 0.0
H7 H+1 0.2492 0.4984 0.6749 1 0.0
H4 H+1 0.147 0.5735 0.72 0.5 0.0
O2 O-2 -0.1123 0.3772 0.6874 1 0.0
H33 H+1 0.575 0.606 0.498 0.5 0.0
